data_4333265
loop_
_publ_author_name
'Schelter, Eric J.'
'Yang, Ping'
'Scott, Brian L.'
'Thompson, J. D.'
'Martin, Richard L.'
'Hay, P. Jeffrey'
'Morris, David E.'
'Kiplinger, Jaqueline L.'

_publ_section_title
;
 Systematic Studies of Early Actinide Complexes:&#x00A0; Uranium(IV)
 Fluoroketimides
;
_journal_issue 18
_journal_name_full 'Inorganic Chemistry'
_journal_page_first 7477
_journal_page_last 7488
_journal_paper_doi 10.1021/ic700455b
_journal_volume 46
_journal_year 2007
_chemical_formula_sum 'C36 H42 F4 N2 U'
_chemical_formula_weight 816.75
_chemical_name_systematic
; 
 ? 
;
_space_group_IT_number 2
_symmetry_cell_setting triclinic
_symmetry_space_group_name_Hall '-P 1'
_symmetry_space_group_name_H-M 'P -1'
_atom_sites_solution_hydrogens geom
_atom_sites_solution_primary direct
_atom_sites_solution_secondary difmap
_audit_creation_method SHELXL-97
_cell_angle_alpha 108.7930(10)
_cell_angle_beta 90.4760(10)
_cell_angle_gamma 102.7000(10)
_cell_formula_units_Z 4
_cell_length_a 10.6877(6)
_cell_length_b 17.5713(9)
_cell_length_c 19.3511(10)
_cell_measurement_temperature 141(2)
_cell_volume 3343.8(3)
_computing_cell_refinement 'SAINT+, v. 7.06 (Bruker AXS, 2001)'
_computing_data_collection 'APEX II, v. 1.08 (Bruker AXS, 2003)'
_computing_data_reduction 'SAINT+, v. 7.06 (Bruker AXS, 2001)'
_computing_molecular_graphics 'SHELXTL, v. 6.10, (Bruker AXS, 2000)'
_computing_publication_material 'SHELXTL, v. 6.10, (Bruker AXS, 2000)'
_computing_structure_refinement 'SHELXL-97 (Sheldrick, 1997)'
_computing_structure_solution 'SHELXS-97 (Sheldrick, 1990)'
_diffrn_ambient_temperature 141(2)
_diffrn_measured_fraction_theta_full 0.993
_diffrn_measured_fraction_theta_max 0.885
_diffrn_measurement_device_type 'Bruker D8 with APEXII CCD'
_diffrn_measurement_method '\w scans'
_diffrn_radiation_monochromator graphite
_diffrn_radiation_source 'fine-focus sealed tube'
_diffrn_radiation_type MoK\a
_diffrn_radiation_wavelength 0.71073
_diffrn_reflns_av_R_equivalents 0.0240
_diffrn_reflns_av_sigmaI/netI 0.0376
_diffrn_reflns_limit_h_max 13
_diffrn_reflns_limit_h_min -14
_diffrn_reflns_limit_k_max 23
_diffrn_reflns_limit_k_min -23
_diffrn_reflns_limit_l_max 26
_diffrn_reflns_limit_l_min -26
_diffrn_reflns_number 32786
_diffrn_reflns_theta_full 25.00
_diffrn_reflns_theta_max 28.95
_diffrn_reflns_theta_min 1.94
_diffrn_standards_decay_% 0
_diffrn_standards_interval_count 0
_diffrn_standards_interval_time 0
_diffrn_standards_number 0
_exptl_absorpt_coefficient_mu 4.903
_exptl_absorpt_correction_T_max 0.6951
_exptl_absorpt_correction_T_min 0.3406
_exptl_absorpt_correction_type multi-scan
_exptl_absorpt_process_details 'SADABS 2.03 (Sheldrick, 2001)'
_exptl_crystal_colour red
_exptl_crystal_density_diffrn 1.622
_exptl_crystal_density_method 'not measured'
_exptl_crystal_description irregular
_exptl_crystal_F_000 1600
_exptl_crystal_size_max 0.28
_exptl_crystal_size_mid 0.12
_exptl_crystal_size_min 0.08
_refine_diff_density_max 2.163
_refine_diff_density_min -1.852
_refine_diff_density_rms 0.134
_refine_ls_extinction_method none
_refine_ls_goodness_of_fit_ref 1.214
_refine_ls_hydrogen_treatment constr
_refine_ls_matrix_type full
_refine_ls_number_parameters 791
_refine_ls_number_reflns 15664
_refine_ls_number_restraints 12
_refine_ls_restrained_S_all 1.213
_refine_ls_R_factor_all 0.0427
_refine_ls_R_factor_gt 0.0318
_refine_ls_shift/su_max 0.010
_refine_ls_shift/su_mean 0.000
_refine_ls_structure_factor_coef Fsqd
_refine_ls_weighting_details 'calc w=1/[\s^2^(Fo^2^)+(0.0448P)^2^+0.0000P] where P=(Fo^2^+2Fc^2^)/3'
_refine_ls_weighting_scheme calc
_refine_ls_wR_factor_gt 0.0857
_refine_ls_wR_factor_ref 0.0889
_reflns_number_gt 12729
_reflns_number_total 15664
_reflns_threshold_expression >2sigma(I)
_cod_data_source_file ic700455bsup1.cif
_cod_data_source_block apx053
_cod_database_code 4333265

loop_
_symmetry_equiv_pos_as_xyz
'x, y, z'
'-x, -y, -z'

loop_
_atom_site_label
_atom_site_type_symbol
_atom_site_fract_x
_atom_site_fract_y
_atom_site_fract_z
_atom_site_U_iso_or_equiv
_atom_site_adp_type
_atom_site_occupancy
_atom_site_symmetry_multiplicity
_atom_site_calc_flag
_atom_site_refinement_flags
_atom_site_disorder_assembly
_atom_site_disorder_group
U1 U 0.373299(14) 0.734805(8) 0.489783(7) 0.01537(5) Uani 1 1 d . . .
U2 U 0.891157(14) 0.779574(8) 0.112714(7) 0.01471(5) Uani 1 1 d . . .
F1 F 0.8938(3) 0.8664(2) 0.6212(2) 0.0583(10) Uani 1 1 d . B .
F2 F 0.5544(3) 0.6402(2) 0.6102(2) 0.0540(9) Uani 1 1 d . B .
F3 F 0.2268(5) 0.5314(2) 0.6334(2) 0.0874(16) Uani 1 1 d . B .
F4 F 0.3013(6) 0.8129(2) 0.76085(19) 0.112(2) Uani 1 1 d . B .
F5 F 1.1544(2) 1.01468(16) 0.12677(13) 0.0275(6) Uani 1 1 d . . .
F6 F 1.3764(3) 0.82019(17) -0.01060(15) 0.0341(7) Uani 1 1 d . . .
F7 F 0.6184(4) 0.5327(2) -0.14633(19) 0.0633(11) Uani 1 1 d . . .
F8 F 1.0468(3) 0.62344(19) -0.04343(17) 0.0424(8) Uani 1 1 d . . .
N1 N 0.5754(4) 0.7373(2) 0.5111(2) 0.0243(8) Uani 1 1 d . B .
N2 N 0.2681(3) 0.7067(2) 0.58009(19) 0.0213(8) Uani 1 1 d . B .
N3 N 1.0425(3) 0.8365(2) 0.0569(2) 0.0232(8) Uani 1 1 d . . .
N4 N 0.8155(3) 0.6551(2) 0.03461(19) 0.0207(8) Uani 1 1 d . . .
C1 C 0.2943(5) 0.8707(3) 0.4876(3) 0.0331(12) Uani 1 1 d . A .
C2 C 0.4141(7) 0.8782(3) 0.4581(3) 0.0491(17) Uani 1 1 d . A .
C3 C 0.5091(5) 0.8937(3) 0.5140(5) 0.057(2) Uani 1 1 d . A .
C4 C 0.4482(6) 0.8958(3) 0.5789(3) 0.0394(14) Uani 1 1 d . A .
C5 C 0.3171(5) 0.8825(3) 0.5621(2) 0.0265(10) Uani 1 1 d . A .
C6 C 0.1472(14) 0.8582(11) 0.4614(8) 0.027(3) Uani 0.50 1 d P A 1
H6A H 0.0950 0.8560 0.5011 0.041 Uiso 0.50 1 calc PR A 1
H6B H 0.1203 0.8075 0.4211 0.041 Uiso 0.50 1 calc PR A 1
H6C H 0.1378 0.9036 0.4461 0.041 Uiso 0.50 1 calc PR A 1
C6' C 0.1897(18) 0.8680(11) 0.4362(11) 0.075(7) Uani 0.50 1 d P A 2
H6'1 H 0.1099 0.8630 0.4587 0.112 Uiso 0.50 1 calc PR A 2
H6'2 H 0.1833 0.8212 0.3925 0.112 Uiso 0.50 1 calc PR A 2
H6'3 H 0.2079 0.9178 0.4240 0.112 Uiso 0.50 1 calc PR A 2
C7 C 0.470(2) 0.8868(10) 0.3927(8) 0.066(7) Uani 0.50 1 d P A 1
H7A H 0.5604 0.8897 0.3973 0.099 Uiso 0.50 1 calc PR A 1
H7B H 0.4568 0.9364 0.3861 0.099 Uiso 0.50 1 calc PR A 1
H7C H 0.4295 0.8399 0.3512 0.099 Uiso 0.50 1 calc PR A 1
C7' C 0.394(2) 0.8688(10) 0.3690(8) 0.058(6) Uani 0.50 1 d P A 2
H7'1 H 0.4759 0.8739 0.3490 0.087 Uiso 0.50 1 calc PR A 2
H7'2 H 0.3548 0.9115 0.3646 0.087 Uiso 0.50 1 calc PR A 2
H7'3 H 0.3391 0.8157 0.3426 0.087 Uiso 0.50 1 calc PR A 2
C9 C 0.541(2) 0.9147(13) 0.6390(11) 0.086(9) Uani 0.50 1 d P A 1
H9A H 0.6251 0.9177 0.6218 0.129 Uiso 0.50 1 calc PR A 1
H9B H 0.5214 0.8723 0.6611 0.129 Uiso 0.50 1 calc PR A 1
H9C H 0.5379 0.9670 0.6745 0.129 Uiso 0.50 1 calc PR A 1
C9' C 0.488(2) 0.9121(13) 0.6637(9) 0.044(5) Uani 0.50 1 d P A 2
H9'1 H 0.5793 0.9207 0.6713 0.066 Uiso 0.50 1 calc PR A 2
H9'2 H 0.4460 0.8650 0.6767 0.066 Uiso 0.50 1 calc PR A 2
H9'3 H 0.4613 0.9601 0.6937 0.066 Uiso 0.50 1 calc PR A 2
C8 C 0.6516(7) 0.9145(5) 0.5060(8) 0.160(6) Uani 1 1 d . . .
H8A H 0.6985 0.9226 0.5513 0.240 Uiso 1 1 calc R B .
H8B H 0.6738 0.9643 0.4936 0.240 Uiso 1 1 calc R . .
H8C H 0.6733 0.8700 0.4678 0.240 Uiso 1 1 calc R . .
C10 C 0.2167(2) 0.88941(11) 0.61673(10) 0.087(3) Uani 1 1 d . . .
H10A H 0.1332 0.8773 0.5915 0.130 Uiso 1 1 calc R B .
H10B H 0.2353 0.9446 0.6513 0.130 Uiso 1 1 calc R . .
H10C H 0.2176 0.8508 0.6422 0.130 Uiso 1 1 calc R . .
C11 C 0.3632(2) 0.62967(11) 0.34560(10) 0.0300(17) Uani 0.50 1 d PR B 1
C12 C 0.2345(2) 0.63752(11) 0.35480(10) 0.030(2) Uani 0.50 1 d PR B 1
C13 C 0.1841(2) 0.59650(11) 0.40455(10) 0.039(3) Uani 0.50 1 d PR B 1
C14 C 0.2818(2) 0.56335(11) 0.42618(10) 0.033(3) Uani 0.50 1 d PR B 1
C15 C 0.3925(2) 0.58381(11) 0.38974(10) 0.0183(14) Uani 0.50 1 d PRU B 1
C16 C 0.4533(2) 0.66409(11) 0.29745(10) 0.077(4) Uani 0.50 1 d PR B 1
H16A H 0.4100 0.6924 0.2735 0.116 Uiso 0.50 1 calc PR C 1
H16B H 0.4791 0.6197 0.2613 0.116 Uiso 0.50 1 calc PR D 1
H16C H 0.5279 0.7022 0.3270 0.116 Uiso 0.50 1 calc PR E 1
C17 C 0.1639(2) 0.68163(11) 0.31821(10) 0.080(4) Uani 0.50 1 d PR B 1
H17A H 0.2192 0.7035 0.2869 0.120 Uiso 0.50 1 calc PR F 1
H17B H 0.1389 0.7261 0.3549 0.120 Uiso 0.50 1 calc PR G 1
H17C H 0.0885 0.6434 0.2896 0.120 Uiso 0.50 1 calc PR H 1
C18 C 0.0503(2) 0.58940(11) 0.43003(10) 0.062(3) Uani 0.50 1 d PR B 1
H18A H 0.0408 0.5592 0.4638 0.093 Uiso 0.50 1 calc PR I 1
H18B H -0.0119 0.5608 0.3886 0.093 Uiso 0.50 1 calc PR J 1
H18C H 0.0369 0.6437 0.4539 0.093 Uiso 0.50 1 calc PR K 1
C19 C 0.2702(2) 0.51496(11) 0.47876(10) 0.048(2) Uani 0.50 1 d PR B 1
H19A H 0.1861 0.5104 0.4964 0.071 Uiso 0.50 1 calc PR L 1
H19B H 0.3342 0.5430 0.5193 0.071 Uiso 0.50 1 calc PR M 1
H19C H 0.2828 0.4607 0.4539 0.071 Uiso 0.50 1 calc PR N 1
C20 C 0.5191(2) 0.56094(11) 0.39679(10) 0.053(2) Uani 0.50 1 d PR B 1
H20A H 0.5144 0.5312 0.4309 0.080 Uiso 0.50 1 calc PR O 1
H20B H 0.5869 0.6103 0.4141 0.080 Uiso 0.50 1 calc PR P 1
H20C H 0.5366 0.5268 0.3498 0.080 Uiso 0.50 1 calc PR Q 1
C11' C 0.2993(2) 0.65195(11) 0.33830(10) 0.0300(17) Uani 0.50 1 d PR B 2
C12' C 0.1880(2) 0.63031(11) 0.37389(10) 0.030(2) Uani 0.50 1 d PR B 2
C13' C 0.2169(2) 0.58386(11) 0.41747(10) 0.039(3) Uani 0.50 1 d PR B 2
C14' C 0.3461(2) 0.57675(11) 0.40884(10) 0.033(3) Uani 0.50 1 d PR B 2
C15' C 0.3969(2) 0.61878(11) 0.35985(10) 0.0183(14) Uani 0.50 1 d PRU B 2
C16' C 0.3118(2) 0.70146(11) 0.28674(10) 0.077(4) Uani 0.50 1 d PR B 2
H16D H 0.3966 0.7071 0.2700 0.116 Uiso 0.50 1 calc PR R 2
H16E H 0.2977 0.7553 0.3119 0.116 Uiso 0.50 1 calc PR S 2
H16F H 0.2491 0.6735 0.2455 0.116 Uiso 0.50 1 calc PR T 2
C17' C 0.0613(2) 0.65271(11) 0.36672(10) 0.080(4) Uani 0.50 1 d PR B 2
H17D H 0.0019 0.6305 0.3962 0.120 Uiso 0.50 1 calc PR U 2
H17E H 0.0270 0.6301 0.3164 0.120 Uiso 0.50 1 calc PR V 2
H17F H 0.0744 0.7118 0.3830 0.120 Uiso 0.50 1 calc PR W 2
C18' C 0.1263(2) 0.54832(11) 0.46475(10) 0.062(3) Uani 0.50 1 d PR B 2
H18D H 0.0450 0.5622 0.4614 0.093 Uiso 0.50 1 calc PR X 2
H18E H 0.1625 0.5709 0.5147 0.093 Uiso 0.50 1 calc PR Y 2
H18F H 0.1140 0.4893 0.4482 0.093 Uiso 0.50 1 calc PR Z 2
C19' C 0.4171(2) 0.53243(11) 0.44543(10) 0.048(2) Uani 0.50 1 d PR B 2
H19D H 0.5037 0.5378 0.4313 0.071 Uiso 0.50 1 calc PR A 2
H19E H 0.3740 0.4749 0.4305 0.071 Uiso 0.50 1 calc PR B 2
H19F H 0.4188 0.5564 0.4977 0.071 Uiso 0.50 1 calc PR C 2
C20' C 0.5312(2) 0.62682(11) 0.33511(10) 0.053(2) Uani 0.50 1 d PR B 2
H20D H 0.5416 0.6586 0.3025 0.080 Uiso 0.50 1 calc PR D 2
H20E H 0.5448 0.5728 0.3101 0.080 Uiso 0.50 1 calc PR E 2
H20F H 0.5928 0.6542 0.3770 0.080 Uiso 0.50 1 calc PR F 2
C21 C 0.6904(2) 0.73828(11) 0.53150(10) 0.0272(10) Uani 1 1 d R . .
C22 C 0.7950(2) 0.72363(11) 0.48121(10) 0.0508(16) Uani 1 1 d R B .
H22A H 0.7662 0.7212 0.4333 0.076 Uiso 1 1 calc R . .
H22B H 0.8155 0.6723 0.4784 0.076 Uiso 1 1 calc R . .
H22C H 0.8701 0.7680 0.4997 0.076 Uiso 1 1 calc R . .
C23 C 0.7239(4) 0.7516(3) 0.6107(3) 0.0255(10) Uani 1 1 d . B .
C24 C 0.8251(5) 0.8140(3) 0.6535(3) 0.0371(12) Uani 1 1 d . . .
C25 C 0.8569(6) 0.8275(4) 0.7263(3) 0.0501(16) Uani 1 1 d . B .
H25 H 0.9252 0.8704 0.7526 0.060 Uiso 1 1 calc R . .
C26 C 0.7866(7) 0.7770(5) 0.7582(4) 0.062(2) Uani 1 1 d . . .
H26 H 0.8076 0.7853 0.8072 0.074 Uiso 1 1 calc R B .
C27 C 0.6842(7) 0.7131(4) 0.7207(3) 0.0574(17) Uani 1 1 d . B .
H27 H 0.6370 0.6786 0.7437 0.069 Uiso 1 1 calc R . .
C28 C 0.6537(5) 0.7019(3) 0.6476(3) 0.0367(12) Uani 1 1 d . . .
C29 C 0.2038(4) 0.6890(3) 0.6290(2) 0.0222(9) Uani 1 1 d . . .
C30 C 0.0590(5) 0.6812(4) 0.6325(3) 0.0506(16) Uani 1 1 d . B .
H30A H 0.0274 0.7009 0.5964 0.076 Uiso 1 1 calc R . .
H30B H 0.0423 0.7136 0.6803 0.076 Uiso 1 1 calc R . .
H30C H 0.0162 0.6243 0.6228 0.076 Uiso 1 1 calc R . .
C31 C 0.2671(4) 0.6732(3) 0.6922(2) 0.0214(9) Uani 1 1 d . B .
C32 C 0.2755(5) 0.5969(3) 0.6933(3) 0.0340(11) Uani 1 1 d . . .
C33 C 0.3320(5) 0.5824(3) 0.7502(3) 0.0404(13) Uani 1 1 d . B .
H33 H 0.3353 0.5290 0.7474 0.048 Uiso 1 1 calc R . .
C34 C 0.3833(5) 0.6482(4) 0.8110(3) 0.0418(14) Uani 1 1 d . . .
H34 H 0.4252 0.6404 0.8496 0.050 Uiso 1 1 calc R B .
C35 C 0.3730(7) 0.7264(4) 0.8153(3) 0.0559(18) Uani 1 1 d . B .
H35 H 0.4041 0.7714 0.8574 0.067 Uiso 1 1 calc R . .
C36 C 0.3163(7) 0.7362(3) 0.7564(3) 0.0513(17) Uani 1 1 d . . .
C37 C 0.7053(4) 0.8038(3) 0.0279(2) 0.0198(9) Uani 1 1 d . . .
C38 C 0.7866(4) 0.8824(3) 0.0619(2) 0.0189(9) Uani 1 1 d . . .
C39 C 0.7705(4) 0.9064(3) 0.1379(2) 0.0189(9) Uani 1 1 d . . .
C40 C 0.6781(4) 0.8422(3) 0.1511(2) 0.0212(9) Uani 1 1 d . . .
C41 C 0.6380(4) 0.7774(3) 0.0819(2) 0.0220(9) Uani 1 1 d . . .
C42 C 0.6883(5) 0.7580(3) -0.0532(2) 0.0329(11) Uani 1 1 d . . .
H42A H 0.6297 0.7051 -0.0629 0.049 Uiso 1 1 calc R . .
H42B H 0.7701 0.7502 -0.0705 0.049 Uiso 1 1 calc R . .
H42C H 0.6544 0.7894 -0.0780 0.049 Uiso 1 1 calc R . .
C43 C 0.8617(4) 0.9365(3) 0.0224(3) 0.0295(11) Uani 1 1 d . . .
H43A H 0.8879 0.9025 -0.0220 0.044 Uiso 1 1 calc R . .
H43B H 0.9365 0.9726 0.0533 0.044 Uiso 1 1 calc R . .
H43C H 0.8085 0.9690 0.0109 0.044 Uiso 1 1 calc R . .
C44 C 0.8351(5) 0.9889(3) 0.1929(3) 0.0323(11) Uani 1 1 d . . .
H44A H 0.7775 1.0252 0.2013 0.048 Uiso 1 1 calc R . .
H44B H 0.9118 1.0125 0.1744 0.048 Uiso 1 1 calc R . .
H44C H 0.8574 0.9816 0.2381 0.048 Uiso 1 1 calc R . .
C45 C 0.6149(5) 0.8467(3) 0.2207(3) 0.0371(12) Uani 1 1 d . . .
H45A H 0.6729 0.8842 0.2616 0.056 Uiso 1 1 calc R . .
H45B H 0.5936 0.7928 0.2255 0.056 Uiso 1 1 calc R . .
H45C H 0.5379 0.8660 0.2195 0.056 Uiso 1 1 calc R . .
C46 C 0.5333(5) 0.7003(3) 0.0697(3) 0.0388(13) Uani 1 1 d . . .
H46A H 0.4508 0.7132 0.0684 0.058 Uiso 1 1 calc R . .
H46B H 0.5410 0.6787 0.1088 0.058 Uiso 1 1 calc R . .
H46C H 0.5413 0.6596 0.0239 0.058 Uiso 1 1 calc R . .
C47 C 1.0652(5) 0.8272(3) 0.2331(2) 0.0284(11) Uani 1 1 d . . .
C48 C 1.1018(5) 0.7599(3) 0.1807(3) 0.0315(11) Uani 1 1 d . . .
C49 C 1.0046(5) 0.6879(3) 0.1727(2) 0.0283(11) Uani 1 1 d . . .
C50 C 0.9092(5) 0.7103(3) 0.2197(2) 0.0267(10) Uani 1 1 d . . .
C51 C 0.9467(4) 0.7956(3) 0.2573(2) 0.0252(10) Uani 1 1 d . . .
C52 C 1.1399(7) 0.9145(4) 0.2584(3) 0.060(2) Uani 1 1 d . . .
H52A H 1.1097 0.9437 0.2300 0.091 Uiso 1 1 calc R . .
H52B H 1.2294 0.9163 0.2525 0.091 Uiso 1 1 calc R . .
H52C H 1.1287 0.9401 0.3092 0.091 Uiso 1 1 calc R . .
C53 C 1.2251(6) 0.7614(5) 0.1440(4) 0.064(2) Uani 1 1 d . . .
H53A H 1.2770 0.7333 0.1631 0.096 Uiso 1 1 calc R . .
H53B H 1.2710 0.8177 0.1534 0.096 Uiso 1 1 calc R . .
H53C H 1.2061 0.7341 0.0922 0.096 Uiso 1 1 calc R . .
C54 C 1.0097(8) 0.6008(4) 0.1270(3) 0.066(2) Uani 1 1 d . . .
H54A H 1.0743 0.6029 0.0931 0.099 Uiso 1 1 calc R . .
H54B H 0.9275 0.5721 0.1005 0.099 Uiso 1 1 calc R . .
H54C H 1.0307 0.5721 0.1586 0.099 Uiso 1 1 calc R . .
C55 C 0.7930(6) 0.6519(4) 0.2313(3) 0.0527(17) Uani 1 1 d . . .
H55A H 0.7716 0.6029 0.1889 0.079 Uiso 1 1 calc R . .
H55B H 0.7220 0.6780 0.2392 0.079 Uiso 1 1 calc R . .
H55C H 0.8110 0.6371 0.2734 0.079 Uiso 1 1 calc R . .
C56 C 0.8839(7) 0.8441(5) 0.3199(3) 0.062(2) Uani 1 1 d . . .
H56A H 0.7939 0.8183 0.3155 0.093 Uiso 1 1 calc R . .
H56B H 0.8945 0.8995 0.3191 0.093 Uiso 1 1 calc R . .
H56C H 0.9232 0.8456 0.3653 0.093 Uiso 1 1 calc R . .
C57 C 1.1314(4) 0.8558(2) 0.0191(2) 0.0202(9) Uani 1 1 d . . .
C58 C 1.1181(5) 0.8223(3) -0.0645(2) 0.0284(10) Uani 1 1 d . . .
H58A H 1.0325 0.7891 -0.0814 0.043 Uiso 1 1 calc R . .
H58B H 1.1791 0.7890 -0.0814 0.043 Uiso 1 1 calc R . .
H58C H 1.1343 0.8676 -0.0832 0.043 Uiso 1 1 calc R . .
C59 C 1.2577(4) 0.9142(3) 0.0550(2) 0.0191(9) Uani 1 1 d . . .
C60 C 1.2653(4) 0.9906(3) 0.1088(2) 0.0220(9) Uani 1 1 d . . .
C61 C 1.3790(4) 1.0439(3) 0.1442(3) 0.0277(10) Uani 1 1 d . . .
H61 H 1.3793 1.0947 0.1792 0.033 Uiso 1 1 calc R . .
C62 C 1.4928(5) 1.0201(3) 0.1262(3) 0.0330(11) Uani 1 1 d . . .
H62 H 1.5704 1.0551 0.1499 0.040 Uiso 1 1 calc R . .
C63 C 1.4928(4) 0.9442(3) 0.0729(3) 0.0293(11) Uani 1 1 d . . .
H63 H 1.5689 0.9277 0.0606 0.035 Uiso 1 1 calc R . .
C64 C 1.3759(4) 0.8953(3) 0.0399(2) 0.0237(9) Uani 1 1 d . . .
C65 C 0.7841(4) 0.5861(3) -0.0163(2) 0.0247(10) Uani 1 1 d . . .
C66 C 0.7029(6) 0.5087(3) -0.0069(3) 0.0468(15) Uani 1 1 d . . .
H66A H 0.6710 0.5221 0.0408 0.070 Uiso 1 1 calc R . .
H66B H 0.7543 0.4691 -0.0116 0.070 Uiso 1 1 calc R . .
H66C H 0.6317 0.4856 -0.0437 0.070 Uiso 1 1 calc R . .
C67 C 0.8302(5) 0.5783(3) -0.0913(2) 0.0262(10) Uani 1 1 d . . .
C68 C 0.7471(6) 0.5528(3) -0.1535(3) 0.0419(14) Uani 1 1 d . . .
C69 C 0.7876(8) 0.5472(4) -0.2229(3) 0.0555(18) Uani 1 1 d . . .
H69 H 0.7280 0.5296 -0.2634 0.067 Uiso 1 1 calc R . .
C70 C 0.9180(9) 0.5683(3) -0.2303(3) 0.069(2) Uani 1 1 d . . .
H70 H 0.9473 0.5650 -0.2761 0.083 Uiso 1 1 calc R . .
C71 C 1.0047(7) 0.5942(3) -0.1692(3) 0.0491(16) Uani 1 1 d . . .
H71 H 1.0927 0.6084 -0.1736 0.059 Uiso 1 1 calc R . .
C72 C 0.9591(5) 0.5989(3) -0.1015(3) 0.0330(12) Uani 1 1 d . . .

loop_
_atom_site_aniso_label
_atom_site_aniso_U_11
_atom_site_aniso_U_22
_atom_site_aniso_U_33
_atom_site_aniso_U_23
_atom_site_aniso_U_13
_atom_site_aniso_U_12
U1 0.01485(9) 0.01624(8) 0.01551(8) 0.00518(6) 0.00271(6) 0.00471(6)
U2 0.01360(8) 0.01618(8) 0.01571(8) 0.00673(6) 0.00040(6) 0.00413(6)
F1 0.0346(19) 0.045(2) 0.075(2) 0.0080(18) -0.0001(18) -0.0125(16)
F2 0.044(2) 0.0461(19) 0.080(2) 0.0408(18) -0.0020(18) -0.0040(16)
F3 0.154(4) 0.0268(18) 0.062(2) -0.0046(17) -0.052(3) 0.012(2)
F4 0.255(7) 0.0248(18) 0.040(2) -0.0032(15) -0.052(3) 0.025(3)
F5 0.0243(14) 0.0303(14) 0.0268(13) 0.0038(11) 0.0022(11) 0.0130(12)
F6 0.0291(16) 0.0334(15) 0.0387(16) 0.0032(12) 0.0042(13) 0.0182(13)
F7 0.048(2) 0.067(2) 0.051(2) -0.0106(18) -0.0228(18) 0.0133(19)
F8 0.0249(16) 0.0521(19) 0.0435(18) 0.0089(15) 0.0048(14) 0.0060(14)
N1 0.022(2) 0.0198(18) 0.032(2) 0.0085(16) 0.0035(16) 0.0064(16)
N2 0.020(2) 0.0194(18) 0.0215(18) 0.0037(14) 0.0051(15) 0.0038(15)
N3 0.0151(19) 0.0244(19) 0.034(2) 0.0129(16) -0.0016(16) 0.0065(15)
N4 0.0179(19) 0.0234(19) 0.0228(18) 0.0071(15) 0.0039(15) 0.0094(15)
C1 0.048(3) 0.022(2) 0.029(2) 0.0010(19) -0.009(2) 0.020(2)
C2 0.097(5) 0.029(3) 0.045(3) 0.025(2) 0.045(4) 0.040(3)
C3 0.023(3) 0.021(3) 0.141(7) 0.042(3) 0.034(4) 0.011(2)
C4 0.049(4) 0.014(2) 0.047(3) 0.003(2) -0.021(3) 0.003(2)
C5 0.035(3) 0.013(2) 0.028(2) -0.0006(17) 0.007(2) 0.0089(19)
C6 0.018(6) 0.034(6) 0.033(7) 0.015(5) -0.002(5) 0.007(5)
C6' 0.072(16) 0.041(10) 0.100(17) -0.009(9) -0.043(11) 0.042(11)
C7 0.16(2) 0.023(8) 0.026(8) 0.015(6) 0.031(9) 0.030(11)
C7' 0.125(19) 0.025(7) 0.030(9) 0.010(6) 0.046(9) 0.026(9)
C9 0.11(2) 0.026(9) 0.095(19) -0.022(11) -0.069(14) 0.030(12)
C9' 0.079(15) 0.023(6) 0.021(6) 0.003(5) -0.018(7) 0.002(8)
C8 0.044(5) 0.050(5) 0.422(19) 0.117(8) 0.095(8) 0.023(4)
C10 0.138(8) 0.044(4) 0.105(6) 0.035(4) 0.090(6) 0.056(5)
C11 0.062(6) 0.013(3) 0.023(3) 0.011(3) -0.001(4) 0.019(3)
C12 0.029(6) 0.035(4) 0.019(4) -0.002(3) 0.013(3) 0.010(4)
C13 0.058(6) 0.029(3) 0.008(3) -0.003(2) 0.006(3) -0.024(4)
C14 0.046(7) 0.014(3) 0.032(4) -0.011(3) -0.031(5) 0.022(4)
C15 0.0179(15) 0.0187(15) 0.0177(15) 0.0055(8) 0.0032(7) 0.0039(7)
C16 0.166(13) 0.043(5) 0.033(4) 0.020(4) 0.044(6) 0.033(6)
C17 0.097(10) 0.070(7) 0.064(7) -0.005(5) -0.046(6) 0.047(7)
C18 0.030(5) 0.047(5) 0.073(7) -0.019(5) 0.000(4) -0.005(4)
C19 0.072(6) 0.021(4) 0.047(5) 0.009(3) 0.006(4) 0.009(4)
C20 0.032(4) 0.038(5) 0.068(6) -0.011(4) 0.015(4) 0.004(4)
C11' 0.062(6) 0.013(3) 0.023(3) 0.011(3) -0.001(4) 0.019(3)
C12' 0.029(6) 0.035(4) 0.019(4) -0.002(3) 0.013(3) 0.010(4)
C13' 0.058(6) 0.029(3) 0.008(3) -0.003(2) 0.006(3) -0.024(4)
C14' 0.046(7) 0.014(3) 0.032(4) -0.011(3) -0.031(5) 0.022(4)
C15' 0.0179(15) 0.0187(15) 0.0177(15) 0.0055(8) 0.0032(7) 0.0039(7)
C16' 0.166(13) 0.043(5) 0.033(4) 0.020(4) 0.044(6) 0.033(6)
C17' 0.097(10) 0.070(7) 0.064(7) -0.005(5) -0.046(6) 0.047(7)
C18' 0.030(5) 0.047(5) 0.073(7) -0.019(5) 0.000(4) -0.005(4)
C19' 0.072(6) 0.021(4) 0.047(5) 0.009(3) 0.006(4) 0.009(4)
C20' 0.032(4) 0.038(5) 0.068(6) -0.011(4) 0.015(4) 0.004(4)
C21 0.020(2) 0.021(2) 0.040(3) 0.007(2) 0.004(2) 0.0083(19)
C22 0.026(3) 0.085(5) 0.039(3) 0.011(3) 0.005(2) 0.021(3)
C23 0.018(2) 0.021(2) 0.036(3) 0.0043(19) 0.0009(19) 0.0085(18)
C24 0.027(3) 0.030(3) 0.045(3) -0.003(2) -0.001(2) 0.011(2)
C25 0.033(3) 0.058(4) 0.043(3) -0.014(3) -0.009(3) 0.022(3)
C26 0.059(5) 0.094(6) 0.038(3) 0.012(4) 0.005(3) 0.044(4)
C27 0.061(4) 0.079(5) 0.050(4) 0.034(4) 0.006(3) 0.031(4)
C28 0.032(3) 0.036(3) 0.049(3) 0.022(2) 0.001(2) 0.009(2)
C29 0.021(2) 0.025(2) 0.018(2) 0.0041(17) 0.0008(18) 0.0046(18)
C30 0.028(3) 0.100(5) 0.047(3) 0.047(4) 0.017(3) 0.027(3)
C31 0.016(2) 0.029(2) 0.019(2) 0.0094(18) 0.0085(17) 0.0034(18)
C32 0.035(3) 0.028(2) 0.032(3) 0.001(2) -0.003(2) 0.006(2)
C33 0.045(3) 0.036(3) 0.045(3) 0.018(2) 0.000(3) 0.014(3)
C34 0.024(3) 0.073(4) 0.038(3) 0.034(3) -0.001(2) 0.006(3)
C35 0.088(5) 0.040(3) 0.029(3) 0.010(2) -0.015(3) -0.003(3)
C36 0.090(5) 0.030(3) 0.026(3) 0.007(2) -0.011(3) 0.001(3)
C37 0.017(2) 0.024(2) 0.020(2) 0.0082(17) -0.0024(17) 0.0079(17)
C38 0.015(2) 0.022(2) 0.027(2) 0.0150(18) 0.0034(17) 0.0102(17)
C39 0.016(2) 0.022(2) 0.022(2) 0.0070(17) -0.0015(17) 0.0110(17)
C40 0.015(2) 0.030(2) 0.023(2) 0.0113(18) 0.0046(17) 0.0107(18)
C41 0.014(2) 0.022(2) 0.033(2) 0.0122(18) -0.0003(18) 0.0067(17)
C42 0.031(3) 0.036(3) 0.029(2) 0.005(2) -0.008(2) 0.013(2)
C43 0.022(2) 0.037(3) 0.042(3) 0.027(2) 0.004(2) 0.010(2)
C44 0.029(3) 0.024(2) 0.040(3) 0.007(2) -0.001(2) 0.006(2)
C45 0.033(3) 0.053(3) 0.039(3) 0.028(3) 0.016(2) 0.019(3)
C46 0.019(3) 0.031(3) 0.066(4) 0.019(3) 0.000(2) 0.000(2)
C47 0.031(3) 0.029(2) 0.025(2) 0.0123(19) -0.013(2) 0.003(2)
C48 0.024(3) 0.054(3) 0.032(3) 0.029(2) 0.006(2) 0.020(2)
C49 0.042(3) 0.028(2) 0.021(2) 0.0102(19) -0.006(2) 0.016(2)
C50 0.026(3) 0.033(2) 0.029(2) 0.022(2) -0.002(2) 0.005(2)
C51 0.024(2) 0.040(3) 0.018(2) 0.0121(19) 0.0007(18) 0.018(2)
C52 0.072(5) 0.045(3) 0.055(4) 0.027(3) -0.042(3) -0.019(3)
C53 0.035(3) 0.133(7) 0.067(4) 0.072(5) 0.022(3) 0.049(4)
C54 0.123(7) 0.040(3) 0.044(3) 0.004(3) -0.019(4) 0.055(4)
C55 0.041(4) 0.066(4) 0.060(4) 0.044(3) -0.007(3) -0.005(3)
C56 0.076(5) 0.105(6) 0.021(3) 0.013(3) 0.001(3) 0.065(4)
C57 0.019(2) 0.016(2) 0.028(2) 0.0079(17) 0.0011(18) 0.0071(17)
C58 0.025(3) 0.031(2) 0.027(2) 0.006(2) 0.003(2) 0.005(2)
C59 0.019(2) 0.022(2) 0.022(2) 0.0136(17) 0.0028(17) 0.0066(17)
C60 0.018(2) 0.025(2) 0.027(2) 0.0127(18) 0.0016(18) 0.0079(18)
C61 0.023(2) 0.025(2) 0.033(3) 0.0065(19) -0.007(2) 0.0043(19)
C62 0.022(3) 0.036(3) 0.041(3) 0.015(2) -0.008(2) 0.002(2)
C63 0.017(2) 0.039(3) 0.040(3) 0.019(2) 0.001(2) 0.012(2)
C64 0.024(2) 0.025(2) 0.026(2) 0.0112(18) 0.0016(19) 0.0094(19)
C65 0.021(2) 0.025(2) 0.027(2) 0.0067(19) 0.0045(19) 0.0050(19)
C66 0.046(4) 0.033(3) 0.046(3) 0.002(2) 0.013(3) -0.007(3)
C67 0.031(3) 0.019(2) 0.025(2) 0.0015(18) 0.001(2) 0.0074(19)
C68 0.058(4) 0.029(3) 0.031(3) -0.003(2) -0.006(3) 0.014(3)
C69 0.098(6) 0.033(3) 0.027(3) 0.001(2) -0.011(3) 0.014(3)
C70 0.147(8) 0.019(3) 0.036(3) 0.006(2) 0.030(4) 0.012(4)
C71 0.071(4) 0.026(3) 0.038(3) 0.002(2) 0.028(3) -0.001(3)
C72 0.046(3) 0.018(2) 0.033(3) 0.0064(19) 0.013(2) 0.007(2)

loop_
_atom_type_symbol
_atom_type_description
_atom_type_scat_dispersion_real
_atom_type_scat_dispersion_imag
_atom_type_scat_source
C C 0.0033 0.0016 'International Tables Vol C Tables 4.2.6.8 and 6.1.1.4'
H H 0.0000 0.0000 'International Tables Vol C Tables 4.2.6.8 and 6.1.1.4'
N N 0.0061 0.0033 'International Tables Vol C Tables 4.2.6.8 and 6.1.1.4'
F F 0.0171 0.0103 'International Tables Vol C Tables 4.2.6.8 and 6.1.1.4'
U U -9.6767 9.6646 'International Tables Vol C Tables 4.2.6.8 and 6.1.1.4'

loop_
_geom_angle_atom_site_label_1
_geom_angle_atom_site_label_2
_geom_angle_atom_site_label_3
_geom_angle
N1 U1 N2 107.68(14)
N1 U1 C14' 86.59(10)
N2 U1 C14' 94.40(10)
N1 U1 C1 122.39(15)
N2 U1 C1 100.96(15)
C14' U1 C1 139.92(11)
N1 U1 C13' 116.21(10)
N2 U1 C13' 78.63(10)
C14' U1 C13' 30.6
C1 U1 C13' 117.83(12)
N1 U1 C5 111.92(14)
N2 U1 C5 78.54(13)
C14' U1 C5 161.39(12)
C1 U1 C5 29.82(14)
C13' U1 C5 130.95(11)
N1 U1 C2 96.94(19)
N2 U1 C2 127.34(14)
C14' U1 C2 133.67(12)
C1 U1 C2 29.88(17)
C13' U1 C2 129.96(16)
C5 U1 C2 48.96(14)
N1 U1 C15' 82.94(10)
N2 U1 C15' 124.46(10)
C14' U1 C15' 30.5
C1 U1 C15' 119.00(11)
C13' U1 C15' 49.8
C5 U1 C15' 148.80(11)
C2 U1 C15' 103.83(12)
N1 U1 C4 82.49(15)
N2 U1 C4 88.21(16)
C14' U1 C4 169.05(13)
C1 U1 C4 49.26(15)
C13' U1 C4 159.62(14)
C5 U1 C4 29.46(15)
C2 U1 C4 49.21(17)
C15' U1 C4 147.01(14)
N1 U1 C3 73.27(15)
N2 U1 C3 118.13(18)
C14' U1 C3 145.44(15)
C1 U1 C3 49.13(16)
C13' U1 C3 158.61(18)
C5 U1 C3 48.81(15)
C2 U1 C3 29.6(2)
C15' U1 C3 117.13(16)
C4 U1 C3 29.95(19)
N1 U1 C15 78.64(10)
N2 U1 C15 106.68(10)
C14' U1 C15 13.1
C1 U1 C15 137.63(11)
C13' U1 C15 41.6
C5 U1 C15 166.65(11)
C2 U1 C15 123.69(11)
C15' U1 C15 20.1
C4 U1 C15 158.77(14)
C3 U1 C15 132.32(14)
N1 U1 C11 92.37(11)
N2 U1 C11 127.20(10)
C14' U1 C11 37.3
C1 U1 C11 108.38(11)
C13' U1 C11 49.0
C5 U1 C11 138.16(11)
C2 U1 C11 96.38(12)
C15' U1 C11 11.4
C4 U1 C11 143.68(13)
C3 U1 C11 114.31(17)
C15 U1 C11 29.6
N3 U2 N4 104.13(13)
N3 U2 C49 104.88(14)
N4 U2 C49 78.99(13)
N3 U2 C39 92.79(13)
N4 U2 C39 124.42(13)
C49 U2 C39 146.53(13)
N3 U2 C38 74.40(13)
N4 U2 C38 105.60(13)
C49 U2 C38 175.41(13)
C39 U2 C38 30.03(12)
N3 U2 C48 80.77(13)
N4 U2 C48 101.90(15)
C49 U2 C48 29.95(15)
C39 U2 C48 133.22(14)
C38 U2 C48 146.55(14)
N3 U2 C50 130.05(14)
N4 U2 C50 88.71(14)
C49 U2 C50 29.82(14)
C39 U2 C50 119.33(14)
C38 U2 C50 148.39(14)
C48 U2 C50 49.29(14)
N3 U2 C40 121.70(13)
N4 U2 C40 104.94(13)
C49 U2 C40 129.61(14)
C39 U2 C40 30.04(12)
C38 U2 C40 49.53(12)
C48 U2 C40 138.29(14)
C50 U2 C40 99.94(13)
N3 U2 C47 88.57(14)
N4 U2 C47 128.17(13)
C49 U2 C47 49.28(14)
C39 U2 C47 104.34(13)
C38 U2 C47 126.16(13)
C48 U2 C47 29.97(14)
C50 U2 C47 49.07(14)
C40 U2 C47 110.18(14)
N3 U2 C37 90.49(13)
N4 U2 C37 77.63(13)
C49 U2 C37 154.55(14)
C39 U2 C37 49.24(12)
C38 U2 C37 29.65(12)
C48 U2 C37 170.88(13)
C50 U2 C37 139.41(13)
C40 U2 C37 49.38(12)
C47 U2 C37 153.49(13)
N3 U2 C41 119.83(13)
N4 U2 C41 76.68(13)
C49 U2 C41 132.91(14)
C39 U2 C41 49.66(12)
C38 U2 C41 49.36(12)
C48 U2 C41 159.26(14)
C50 U2 C41 110.06(14)
C40 U2 C41 30.30(12)
C47 U2 C41 138.62(14)
C37 U2 C41 29.75(12)
N3 U2 C51 118.00(14)
N4 U2 C51 118.14(14)
C49 U2 C51 48.94(13)
C39 U2 C51 97.68(12)
C38 U2 C51 127.20(13)
C48 U2 C51 49.13(14)
C50 U2 C51 29.49(14)
C40 U2 C51 89.81(13)
C47 U2 C51 29.68(14)
C37 U2 C51 139.14(13)
C41 U2 C51 112.84(13)
C21 N1 U1 172.9(3)
C29 N2 U1 177.2(3)
C57 N3 U2 169.4(3)
C65 N4 U2 171.7(3)
C2 C1 C5 107.4(5)
C2 C1 C6' 112.3(9)
C5 C1 C6' 139.1(9)
C2 C1 C6 138.1(6)
C5 C1 C6 114.4(6)
C6' C1 C6 26.2(9)
C2 C1 U1 75.6(3)
C5 C1 U1 75.4(3)
C6' C1 U1 123.5(7)
C6 C1 U1 117.4(7)
C1 C2 C3 108.1(5)
C1 C2 C7 139.8(11)
C3 C2 C7 111.2(10)
C1 C2 C7' 109.8(9)
C3 C2 C7' 142.1(9)
C7 C2 C7' 31.1(11)
C1 C2 U1 74.6(3)
C3 C2 U1 75.6(3)
C7 C2 U1 122.9(7)
C7' C2 U1 116.5(6)
C2 C3 C4 108.0(5)
C2 C3 C8 124.1(8)
C4 C3 C8 127.5(8)
C2 C3 U1 74.8(3)
C4 C3 U1 74.9(3)
C8 C3 U1 122.1(4)
C9 C4 C5 141.7(11)
C9 C4 C3 110.8(11)
C5 C4 C3 107.3(5)
C9 C4 C9' 27.7(13)
C5 C4 C9' 114.1(9)
C3 C4 C9' 138.6(9)
C9 C4 U1 117.5(9)
C5 C4 U1 74.9(3)
C3 C4 U1 75.2(3)
C9' C4 U1 117.0(8)
C4 C5 C1 109.1(5)
C4 C5 C10 125.5(4)
C1 C5 C10 125.1(4)
C4 C5 U1 75.6(3)
C1 C5 U1 74.8(2)
C10 C5 U1 121.5(2)
C12 C11 C15 108.0
C12 C11 C16 125.9
C15 C11 C16 126.1
C12 C11 U1 76.0
C15 C11 U1 75.0
C16 C11 U1 115.2
C11 C12 C13 108.0
C11 C12 C17 126.0
C13 C12 C17 126.1
C11 C12 U1 74.7
C13 C12 U1 75.5
C17 C12 U1 115.9
C14 C13 C12 108.1
C14 C13 C18 125.9
C12 C13 C18 126.0
C14 C13 U1 74.8
C12 C13 U1 75.2
C18 C13 U1 116.1
C15 C14 C13 107.9
C15 C14 C19 126.0
C13 C14 C19 126.1
C15 C14 U1 74.7
C13 C14 U1 75.8
C19 C14 U1 115.5
C14 C15 C11 108.0
C14 C15 C20 125.9
C11 C15 C20 126.1
C14 C15 U1 75.8
C11 C15 U1 75.4
C20 C15 U1 114.9
C12' C11' C15' 107.9
C12' C11' C16' 126.1
C15' C11' C16' 126.0
C12' C11' U1 75.2
C15' C11' U1 71.3
C16' C11' U1 119.3
C11' C12' C13' 108.1
C11' C12' C17' 125.9
C13' C12' C17' 126.0
C11' C12' U1 75.8
C13' C12' U1 71.0
C17' C12' U1 119.0
C14' C13' C12' 108.0
C14' C13' C18' 125.9
C12' C13' C18' 126.1
C14' C13' U1 72.4
C12' C13' U1 79.3
C18' C13' U1 114.5
C13' C14' C15' 107.9
C13' C14' C19' 126.0
C15' C14' C19' 126.1
C13' C14' U1 77.0
C15' C14' U1 77.6
C19' C14' U1 111.8
C11' C15' C14' 108.2
C11' C15' C20' 125.9
C14' C15' C20' 125.9
C11' C15' U1 79.2
C14' C15' U1 71.9
C20' C15' U1 115.0
N1 C21 C22 124.74(19)
N1 C21 C23 118.8(3)
C22 C21 C23 116.40(19)
C24 C23 C28 114.6(5)
C24 C23 C21 123.4(4)
C28 C23 C21 122.0(4)
F1 C24 C25 118.5(5)
F1 C24 C23 117.2(5)
C25 C24 C23 124.3(6)
C26 C25 C24 118.1(6)
C25 C26 C27 122.3(6)
C28 C27 C26 118.1(6)
F2 C28 C27 119.0(5)
F2 C28 C23 118.3(5)
C27 C28 C23 122.6(5)
N2 C29 C31 121.3(4)
N2 C29 C30 125.2(4)
C31 C29 C30 113.5(4)
C32 C31 C36 113.4(4)
C32 C31 C29 124.8(4)
C36 C31 C29 121.7(4)
F3 C32 C31 117.5(4)
F3 C32 C33 117.5(5)
C31 C32 C33 125.0(5)
C34 C33 C32 118.2(5)
C33 C34 C35 120.0(5)
C36 C35 C34 118.4(5)
C35 C36 F4 119.1(5)
C35 C36 C31 124.8(5)
F4 C36 C31 116.1(5)
C38 C37 C41 108.8(4)
C38 C37 C42 125.0(4)
C41 C37 C42 126.1(4)
C38 C37 U2 74.5(2)
C41 C37 U2 75.2(2)
C42 C37 U2 119.2(3)
C37 C38 C39 108.1(4)
C37 C38 C43 125.2(4)
C39 C38 C43 126.0(4)
C37 C38 U2 75.9(2)
C39 C38 U2 74.6(2)
C43 C38 U2 122.7(3)
C38 C39 C40 108.3(4)
C38 C39 C44 124.6(4)
C40 C39 C44 127.0(4)
C38 C39 U2 75.3(2)
C40 C39 U2 75.8(2)
C44 C39 U2 118.3(3)
C39 C40 C41 107.4(4)
C39 C40 C45 126.6(4)
C41 C40 C45 125.1(4)
C39 C40 U2 74.2(2)
C41 C40 U2 75.1(2)
C45 C40 U2 125.0(3)
C37 C41 C40 107.4(4)
C37 C41 C46 127.2(4)
C40 C41 C46 125.2(4)
C37 C41 U2 75.1(2)
C40 C41 U2 74.6(2)
C46 C41 U2 120.9(3)
C51 C47 C48 107.8(4)
C51 C47 C52 126.5(5)
C48 C47 C52 125.7(5)
C51 C47 U2 75.7(2)
C48 C47 U2 74.5(3)
C52 C47 U2 116.6(3)
C49 C48 C47 107.5(4)
C49 C48 C53 124.8(5)
C47 C48 C53 127.5(5)
C49 C48 U2 74.6(3)
C47 C48 U2 75.5(3)
C53 C48 U2 119.4(3)
C50 C49 C48 108.3(4)
C50 C49 C54 126.1(5)
C48 C49 C54 125.3(5)
C50 C49 U2 75.7(2)
C48 C49 U2 75.4(2)
C54 C49 U2 119.9(3)
C51 C50 C49 108.2(4)
C51 C50 C55 126.1(5)
C49 C50 C55 125.6(5)
C51 C50 U2 76.1(2)
C49 C50 U2 74.5(2)
C55 C50 U2 118.8(3)
C50 C51 C47 108.3(4)
C50 C51 C56 126.5(5)
C47 C51 C56 124.7(5)
C50 C51 U2 74.4(2)
C47 C51 U2 74.6(2)
C56 C51 U2 123.6(3)
N3 C57 C59 120.9(4)
N3 C57 C58 122.6(4)
C59 C57 C58 116.5(4)
C64 C59 C60 114.1(4)
C64 C59 C57 123.1(4)
C60 C59 C57 122.7(4)
F5 C60 C61 117.8(4)
F5 C60 C59 118.2(4)
C61 C60 C59 123.9(4)
C60 C61 C62 118.3(4)
C61 C62 C63 121.0(4)
C64 C63 C62 117.0(4)
C63 C64 F6 116.6(4)
C63 C64 C59 125.7(4)
F6 C64 C59 117.6(4)
N4 C65 C66 123.7(4)
N4 C65 C67 119.6(4)
C66 C65 C67 116.7(4)
C72 C67 C68 115.5(5)
C72 C67 C65 121.8(4)
C68 C67 C65 122.7(5)
C67 C68 F7 117.9(5)
C67 C68 C69 123.6(6)
F7 C68 C69 118.5(5)
C70 C69 C68 118.7(6)
C71 C70 C69 119.6(6)
C70 C71 C72 119.3(6)
F8 C72 C67 119.1(4)
F8 C72 C71 117.5(5)
C67 C72 C71 123.3(5)

loop_
_geom_bond_atom_site_label_1
_geom_bond_atom_site_label_2
_geom_bond_distance
U1 N1 2.184(4)
U1 N2 2.215(4)
U1 C14' 2.6618(16)
U1 C1 2.714(4)
U1 C13' 2.7216(17)
U1 C5 2.722(4)
U1 C2 2.726(5)
U1 C15' 2.7342(17)
U1 C4 2.731(5)
U1 C3 2.735(5)
U1 C15 2.7866(17)
U1 C11 2.7921(17)
U2 N3 2.190(4)
U2 N4 2.189(4)
U2 C49 2.729(4)
U2 C39 2.728(4)
U2 C38 2.737(4)
U2 C48 2.740(5)
U2 C50 2.744(4)
U2 C40 2.748(4)
U2 C47 2.752(4)
U2 C37 2.754(4)
U2 C41 2.755(4)
U2 C51 2.766(4)
F1 C24 1.364(6)
F2 C28 1.342(6)
F3 C32 1.344(5)
F4 C36 1.367(6)
F5 C60 1.355(5)
F6 C64 1.367(5)
F7 C68 1.363(7)
F8 C72 1.348(6)
N1 C21 1.282(4)
N2 C29 1.254(5)
N3 C57 1.259(5)
N4 C65 1.265(5)
C1 C2 1.403(8)
C1 C5 1.399(6)
C1 C6' 1.473(19)
C1 C6 1.595(16)
C2 C3 1.395(9)
C2 C7 1.441(18)
C2 C7' 1.687(16)
C3 C4 1.412(9)
C3 C8 1.508(8)
C4 C9 1.42(2)
C4 C5 1.387(7)
C4 C9' 1.608(18)
C5 C10 1.510(5)
C11 C12 1.4190
C11 C15 1.4235
C11 C16 1.5107
C12 C13 1.4218
C12 C17 1.5081
C13 C14 1.4217
C13 C18 1.5088
C14 C15 1.4197
C14 C19 1.5123
C15 C20 1.5114
C11' C12' 1.4202
C11' C15' 1.4208
C11' C16' 1.5102
C12' C13' 1.4223
C12' C17' 1.5077
C13' C14' 1.4199
C13' C18' 1.5102
C14' C15' 1.4222
C14' C19' 1.5133
C15' C20' 1.5088
C21 C22 1.4983
C21 C23 1.502(5)
C23 C24 1.391(6)
C23 C28 1.399(7)
C24 C25 1.378(8)
C25 C26 1.340(10)
C26 C27 1.381(10)
C27 C28 1.389(8)
C29 C31 1.522(6)
C29 C30 1.527(7)
C31 C32 1.371(6)
C31 C36 1.375(6)
C32 C33 1.371(7)
C33 C34 1.363(8)
C34 C35 1.377(8)
C35 C36 1.363(8)
C37 C38 1.405(6)
C37 C41 1.415(6)
C37 C42 1.505(6)
C38 C39 1.416(6)
C38 C43 1.509(6)
C39 C40 1.419(6)
C39 C44 1.504(6)
C40 C41 1.438(6)
C40 C45 1.498(6)
C41 C46 1.506(6)
C47 C51 1.413(7)
C47 C48 1.420(7)
C47 C52 1.485(7)
C48 C49 1.413(7)
C48 C53 1.500(7)
C49 C50 1.408(7)
C49 C54 1.514(7)
C50 C51 1.402(7)
C50 C55 1.497(7)
C51 C56 1.498(7)
C57 C59 1.508(6)
C57 C58 1.525(6)
C59 C64 1.385(6)
C59 C60 1.395(6)
C60 C61 1.377(6)
C61 C62 1.382(7)
C62 C63 1.399(7)
C63 C64 1.367(6)
C65 C66 1.510(7)
C65 C67 1.510(6)
C67 C72 1.378(7)
C67 C68 1.378(7)
C68 C69 1.393(8)
C69 C70 1.383(10)
C70 C71 1.383(10)
C71 C72 1.386(7)
